data_8105933
loop_
_publ_author_name
'Sun, Yue'
'Wang, Shu-Xia'
'Hou, Gui-Ge'

_publ_section_title
;
 Crystal structure of
 (3E,5E)-3,5-bis(3-nitrobenzylidene)-1-((4-(trifluoromethyl)phenyl)sulfonyl)piperidin-4-one
 --- dichloromethane (2/1), C53H38Cl2F6N6O14S2
;
_journal_issue 5
_journal_name_full 'Zeitschrift f\"ur Kristallographie - New Crystal Structures'
_journal_page_first 1047
_journal_page_last 1049
_journal_paper_doi 10.1515/ncrs-2019-0253
_journal_volume 234
_journal_year 2019
_chemical_formula_moiety '2(C26 H18 F3 N3 O7 S), C H2 Cl2'
_chemical_formula_sum 'C53 H38 Cl2 F6 N6 O14 S2'
_chemical_formula_weight 1231.91
_space_group_crystal_system triclinic
_space_group_IT_number 2
_space_group_name_Hall '-P 1'
_space_group_name_H-M_alt 'P -1'
_atom_sites_solution_hydrogens geom
_cell_angle_alpha 69.365(5)
_cell_angle_beta 76.620(5)
_cell_angle_gamma 77.292(4)
_cell_formula_units_Z 2
_cell_length_a 12.1975(6)
_cell_length_b 13.9973(7)
_cell_length_c 16.3818(10)
_cell_measurement_reflns_used 12067
_cell_measurement_temperature 100.02(10)
_cell_measurement_theta_max 28.9730
_cell_measurement_theta_min 2.1670
_cell_volume 2516.8(3)
_computing_cell_refinement 'CrysAlisPro 1.171.38.43f (Rigaku OD, 2017)'
_computing_data_collection 'CrysAlisPro 1.171.38.43f (Rigaku OD, 2017)'
_computing_data_reduction 'CrysAlisPro 1.171.38.43f (Rigaku OD, 2017)'
_computing_molecular_graphics 'Bruker SHELXTL'
_computing_publication_material 'Bruker SHELXTL'
_computing_structure_refinement 'SHELXL-2017/1 (Sheldrick, 2015)'
_computing_structure_solution 'SHELXL-2017/1 (Sheldrick, 2015)'
_diffrn_ambient_temperature 100.02(10)
_diffrn_measured_fraction_theta_full 1.000
_diffrn_measured_fraction_theta_max 0.851
_diffrn_measurement_device_type 'SuperNova, Dual, Cu at zero, AtlasS2'
_diffrn_measurement_method 'CCD plate'
_diffrn_radiation_type MoK\a
_diffrn_radiation_wavelength 0.71073
_diffrn_reflns_av_R_equivalents 0.0390
_diffrn_reflns_av_unetI/netI 0.0538
_diffrn_reflns_Laue_measured_fraction_full 1.000
_diffrn_reflns_Laue_measured_fraction_max 0.851
_diffrn_reflns_limit_h_max 16
_diffrn_reflns_limit_h_min -15
_diffrn_reflns_limit_k_max 17
_diffrn_reflns_limit_k_min -17
_diffrn_reflns_limit_l_max 22
_diffrn_reflns_limit_l_min -22
_diffrn_reflns_number 32642
_diffrn_reflns_point_group_measured_fraction_full 1.000
_diffrn_reflns_point_group_measured_fraction_max 0.851
_diffrn_reflns_theta_full 25.242
_diffrn_reflns_theta_max 29.637
_diffrn_reflns_theta_min 2.011
_diffrn_source 'micro-focus sealed X-ray tube'
_exptl_absorpt_coefficient_mu 0.313
_exptl_absorpt_correction_T_max 1.00000
_exptl_absorpt_correction_T_min 0.63696
_exptl_absorpt_correction_type multi-scan
_exptl_absorpt_process_details
;
CrysAlisPro 1.171.38.43f (Rigaku Oxford Diffraction, 2015)
Empirical absorption correction using spherical harmonics,
 implemented in SCALE3 ABSPACK scaling algorithm.
;
_exptl_crystal_colour yellow
_exptl_crystal_density_diffrn 1.626
_exptl_crystal_description block
_exptl_crystal_F_000 1260
_exptl_crystal_size_max 0.130
_exptl_crystal_size_mid 0.110
_exptl_crystal_size_min 0.090
_refine_diff_density_max 0.840
_refine_diff_density_min -1.023
_refine_diff_density_rms 0.079
_refine_ls_extinction_coef .
_refine_ls_extinction_method none
_refine_ls_goodness_of_fit_ref 1.031
_refine_ls_hydrogen_treatment constr
_refine_ls_matrix_type full
_refine_ls_number_parameters 748
_refine_ls_number_reflns 12083
_refine_ls_number_restraints 0
_refine_ls_restrained_S_all 1.031
_refine_ls_R_factor_all 0.0715
_refine_ls_R_factor_gt 0.0540
_refine_ls_shift/su_max 0.001
_refine_ls_shift/su_mean 0.000
_refine_ls_structure_factor_coef Fsqd
_refine_ls_weighting_details 'w=1/[\s^2^(Fo^2^)+(0.0566P)^2^+3.0978P] where P=(Fo^2^+2Fc^2^)/3'
_refine_ls_weighting_scheme calc
_refine_ls_wR_factor_gt 0.1297
_refine_ls_wR_factor_ref 0.1413
_reflns_Friedel_coverage 0.000
_reflns_Friedel_fraction_full .
_reflns_Friedel_fraction_max .
_reflns_number_gt 9426
_reflns_number_total 12083
_reflns_threshold_expression 'I > 2\s(I)'
_cod_data_source_file suppl_ncrs-2019-0253_suppl.cif
_cod_data_source_block H22a
_cod_database_code 8105933
_shelx_space_group_comment
;
The symmetry employed for this shelxl refinement is uniquely defined
by the following loop, which should always be used as a source of
symmetry information in preference to the above space-group names.
They are only intended as comments.
;
_shelx_estimated_absorpt_t_min 0.960
_shelx_estimated_absorpt_t_max 0.972

loop_
_space_group_symop_operation_xyz
'x, y, z'
'-x, -y, -z'

loop_
_atom_site_label
_atom_site_type_symbol
_atom_site_fract_x
_atom_site_fract_y
_atom_site_fract_z
_atom_site_U_iso_or_equiv
_atom_site_adp_type
_atom_site_occupancy
_atom_site_site_symmetry_order
_atom_site_calc_flag
_atom_site_refinement_flags_posn
_atom_site_refinement_flags_adp
_atom_site_refinement_flags_occupancy
_atom_site_disorder_assembly
_atom_site_disorder_group
C1 C 0.8280(2) 0.59233(17) 0.62487(15) 0.0155(5) Uani 1 1 d . . . . .
H1A H 0.903306 0.553515 0.614371 0.019 Uiso 1 1 calc R U . . .
H1B H 0.771714 0.547615 0.637103 0.019 Uiso 1 1 calc R U . . .
C2 C 0.81726(19) 0.63143(17) 0.70176(15) 0.0144(4) Uani 1 1 d . . . . .
C3 C 0.7305(2) 0.72551(17) 0.70534(15) 0.0153(5) Uani 1 1 d . . . . .
C4 C 0.65484(19) 0.76653(17) 0.63694(15) 0.0145(5) Uani 1 1 d . . . . .
C5 C 0.68973(19) 0.73525(17) 0.55463(15) 0.0140(4) Uani 1 1 d . . . . .
H5A H 0.640507 0.688521 0.556361 0.017 Uiso 1 1 calc R U . . .
H5B H 0.680813 0.795930 0.503175 0.017 Uiso 1 1 calc R U . . .
C6 C 0.88242(19) 0.59230(17) 0.76486(15) 0.0143(4) Uani 1 1 d . . . . .
H6 H 0.870004 0.627684 0.805534 0.017 Uiso 1 1 calc R U . . .
C7 C 0.9708(2) 0.50104(17) 0.77835(15) 0.0149(5) Uani 1 1 d . . . . .
C8 C 1.0674(2) 0.50570(19) 0.80817(15) 0.0172(5) Uani 1 1 d . . . . .
H8 H 1.074939 0.565246 0.818064 0.021 Uiso 1 1 calc R U . . .
C9 C 1.1517(2) 0.42030(19) 0.82273(15) 0.0188(5) Uani 1 1 d . . . . .
C10 C 1.1425(2) 0.32790(19) 0.81352(16) 0.0209(5) Uani 1 1 d . . . . .
H10 H 1.199264 0.270953 0.826024 0.025 Uiso 1 1 calc R U . . .
C11 C 1.0455(2) 0.32291(18) 0.78498(15) 0.0183(5) Uani 1 1 d . . . . .
H11 H 1.036940 0.261847 0.778232 0.022 Uiso 1 1 calc R U . . .
C12 C 0.9616(2) 0.40866(18) 0.76653(15) 0.0164(5) Uani 1 1 d . . . . .
H12 H 0.898171 0.404876 0.745999 0.020 Uiso 1 1 calc R U . . .
C13 C 0.5572(2) 0.82874(17) 0.65510(16) 0.0162(5) Uani 1 1 d . . . . .
H13 H 0.547154 0.841296 0.708656 0.019 Uiso 1 1 calc R U . . .
C14 C 0.46498(19) 0.87946(17) 0.60396(15) 0.0154(5) Uani 1 1 d . . . . .
C15 C 0.45007(19) 0.85943(17) 0.52943(16) 0.0164(5) Uani 1 1 d . . . . .
H15 H 0.501062 0.809941 0.508405 0.020 Uiso 1 1 calc R U . . .
C16 C 0.3589(2) 0.91410(18) 0.48789(16) 0.0183(5) Uani 1 1 d . . . . .
C17 C 0.2794(2) 0.98875(18) 0.51577(17) 0.0208(5) Uani 1 1 d . . . . .
H17 H 0.220000 1.025684 0.485074 0.025 Uiso 1 1 calc R U . . .
C18 C 0.2918(2) 1.00611(18) 0.59105(17) 0.0198(5) Uani 1 1 d . . . . .
H18 H 0.238796 1.054039 0.612694 0.024 Uiso 1 1 calc R U . . .
C19 C 0.3826(2) 0.95265(18) 0.63425(17) 0.0183(5) Uani 1 1 d . . . . .
H19 H 0.389460 0.965427 0.684717 0.022 Uiso 1 1 calc R U . . .
C20 C 0.77964(19) 0.61476(17) 0.41905(15) 0.0138(4) Uani 1 1 d . . . . .
C21 C 0.7972(2) 0.50770(18) 0.44643(16) 0.0170(5) Uani 1 1 d . . . . .
H21 H 0.857179 0.470219 0.476209 0.020 Uiso 1 1 calc R U . . .
C22 C 0.7238(2) 0.45745(18) 0.42871(16) 0.0190(5) Uani 1 1 d . . . . .
H22 H 0.733721 0.385674 0.447072 0.023 Uiso 1 1 calc R U . . .
C23 C 0.6354(2) 0.51491(18) 0.38337(16) 0.0172(5) Uani 1 1 d . . . . .
C24 C 0.6180(2) 0.62231(19) 0.35600(16) 0.0173(5) Uani 1 1 d . . . . .
H24 H 0.558055 0.659757 0.326090 0.021 Uiso 1 1 calc R U . . .
C25 C 0.6908(2) 0.67280(18) 0.37381(15) 0.0157(5) Uani 1 1 d . . . . .
H25 H 0.680585 0.744577 0.355818 0.019 Uiso 1 1 calc R U . . .
C26 C 0.5533(2) 0.4599(2) 0.36834(17) 0.0212(5) Uani 1 1 d . . . . .
C27 C 1.03724(19) 0.10536(17) 0.02346(16) 0.0157(5) Uani 1 1 d . . . . .
H27A H 1.055584 0.114441 -0.039419 0.019 Uiso 1 1 calc R U . . .
H27B H 1.071374 0.036332 0.054594 0.019 Uiso 1 1 calc R U . . .
C28 C 1.08701(19) 0.18383(17) 0.04234(15) 0.0142(4) Uani 1 1 d . . . . .
C29 C 1.0148(2) 0.28708(17) 0.03753(15) 0.0154(5) Uani 1 1 d . . . . .
C30 C 0.90077(19) 0.30703(17) 0.00905(15) 0.0138(4) Uani 1 1 d . . . . .
C31 C 0.8543(2) 0.21691(17) 0.00460(16) 0.0161(5) Uani 1 1 d . . . . .
H31A H 0.773954 0.221683 0.030108 0.019 Uiso 1 1 calc R U . . .
H31B H 0.860914 0.222279 -0.056965 0.019 Uiso 1 1 calc R U . . .
C32 C 1.1905(2) 0.16554(18) 0.06454(15) 0.0163(5) Uani 1 1 d . . . . .
H32 H 1.210249 0.217132 0.079333 0.020 Uiso 1 1 calc R U . . .
C33 C 1.27624(19) 0.07284(17) 0.06803(16) 0.0155(5) Uani 1 1 d . . . . .
C34 C 1.3482(2) 0.04095(18) 0.13117(16) 0.0161(5) Uani 1 1 d . . . . .
H34 H 1.342198 0.077973 0.169709 0.019 Uiso 1 1 calc R U . . .
C35 C 1.4287(2) -0.04716(18) 0.13503(16) 0.0168(5) Uani 1 1 d . . . . .
C36 C 1.4420(2) -0.10540(18) 0.07936(17) 0.0197(5) Uani 1 1 d . . . . .
H36 H 1.495312 -0.165121 0.084910 0.024 Uiso 1 1 calc R U . . .
C37 C 1.3731(2) -0.07167(18) 0.01516(17) 0.0187(5) Uani 1 1 d . . . . .
H37 H 1.381512 -0.107980 -0.024315 0.022 Uiso 1 1 calc R U . . .
C38 C 1.2913(2) 0.01627(18) 0.00935(16) 0.0173(5) Uani 1 1 d . . . . .
H38 H 1.245842 0.037960 -0.034184 0.021 Uiso 1 1 calc R U . . .
C39 C 0.84731(19) 0.40559(17) -0.01441(15) 0.0144(4) Uani 1 1 d . . . . .
H39 H 0.882813 0.453253 -0.006396 0.017 Uiso 1 1 calc R U . . .
C40 C 0.7409(2) 0.44833(17) -0.05086(15) 0.0152(5) Uani 1 1 d . . . . .
C41 C 0.6887(2) 0.54784(18) -0.04940(15) 0.0159(5) Uani 1 1 d . . . . .
H41 H 0.720846 0.583960 -0.025271 0.019 Uiso 1 1 calc R U . . .
C42 C 0.5895(2) 0.59180(18) -0.08397(15) 0.0166(5) Uani 1 1 d . . . . .
C43 C 0.5381(2) 0.54235(19) -0.12167(16) 0.0197(5) Uani 1 1 d . . . . .
H43 H 0.471349 0.573714 -0.144578 0.024 Uiso 1 1 calc R U . . .
C44 C 0.5899(2) 0.44457(19) -0.12393(17) 0.0211(5) Uani 1 1 d . . . . .
H44 H 0.557440 0.409431 -0.148760 0.025 Uiso 1 1 calc R U . . .
C45 C 0.6894(2) 0.39842(18) -0.08967(16) 0.0180(5) Uani 1 1 d . . . . .
H45 H 0.722910 0.332939 -0.092407 0.022 Uiso 1 1 calc R U . . .
C46 C 0.8910(2) 0.10002(18) 0.22637(16) 0.0181(5) Uani 1 1 d . . . . .
C47 C 0.9802(2) 0.0470(2) 0.27252(18) 0.0250(6) Uani 1 1 d . . . . .
H47 H 1.024579 -0.011735 0.261458 0.030 Uiso 1 1 calc R U . . .
C48 C 1.0023(2) 0.0825(2) 0.33492(18) 0.0252(6) Uani 1 1 d . . . . .
H48 H 1.061800 0.047851 0.366116 0.030 Uiso 1 1 calc R U . . .
C49 C 0.9354(2) 0.16991(19) 0.35076(16) 0.0198(5) Uani 1 1 d . . . . .
C50 C 0.8486(2) 0.22436(18) 0.30242(17) 0.0204(5) Uani 1 1 d . . . . .
H50 H 0.806399 0.284625 0.311862 0.024 Uiso 1 1 calc R U . . .
C51 C 0.8251(2) 0.18911(18) 0.24045(16) 0.0193(5) Uani 1 1 d . . . . .
H51 H 0.766307 0.224384 0.208705 0.023 Uiso 1 1 calc R U . . .
C52 C 0.9523(2) 0.2032(2) 0.42391(17) 0.0245(6) Uani 1 1 d . . . . .
C53 C 0.1851(3) 0.7656(2) 0.3153(2) 0.0375(7) Uani 1 1 d . . . . .
H53A H 0.112049 0.746175 0.348322 0.045 Uiso 1 1 calc R U . . .
H53B H 0.204990 0.812879 0.338939 0.045 Uiso 1 1 calc R U . . .
Cl1 Cl 0.28922(9) 0.65486(6) 0.32854(7) 0.0584(3) Uani 1 1 d . . . . .
Cl2 Cl 0.17403(7) 0.82736(6) 0.20381(5) 0.03666(18) Uani 1 1 d . . . . .
F1 F 0.59999(15) 0.36509(13) 0.36398(14) 0.0420(5) Uani 1 1 d . . . . .
F2 F 0.51409(16) 0.50912(14) 0.29292(12) 0.0403(4) Uani 1 1 d . . . . .
F3 F 0.46382(16) 0.44716(17) 0.43253(12) 0.0489(5) Uani 1 1 d . . . . .
F4 F 0.94753(13) 0.30517(12) 0.40120(10) 0.0275(3) Uani 1 1 d . . . . .
F5 F 0.86952(19) 0.17980(18) 0.49448(12) 0.0556(6) Uani 1 1 d . . . . .
F6 F 1.05067(17) 0.16023(14) 0.45113(13) 0.0467(5) Uani 1 1 d . . . . .
N1 N 0.80908(16) 0.68418(14) 0.54688(12) 0.0136(4) Uani 1 1 d . . . . .
N2 N 1.25620(19) 0.42942(19) 0.84814(14) 0.0251(5) Uani 1 1 d . . . . .
N3 N 0.34320(18) 0.89041(17) 0.41104(14) 0.0221(5) Uani 1 1 d . . . . .
N4 N 0.91333(17) 0.11597(15) 0.05104(13) 0.0164(4) Uani 1 1 d . . . . .
N5 N 1.50686(18) -0.07743(16) 0.19928(14) 0.0202(4) Uani 1 1 d . . . . .
N6 N 0.53398(18) 0.69507(16) -0.07935(14) 0.0197(4) Uani 1 1 d . . . . .
O1 O 0.72015(15) 0.76400(13) 0.76350(11) 0.0218(4) Uani 1 1 d . . . . .
O2 O 0.97763(13) 0.61624(12) 0.45446(11) 0.0165(3) Uani 1 1 d . . . . .
O3 O 0.86026(14) 0.78291(12) 0.38867(11) 0.0171(3) Uani 1 1 d . . . . .
O4 O 1.32487(17) 0.35070(17) 0.87119(15) 0.0381(5) Uani 1 1 d . . . . .
O5 O 1.26983(16) 0.51577(16) 0.84366(14) 0.0318(5) Uani 1 1 d . . . . .
O6 O 0.39888(17) 0.81163(15) 0.39672(13) 0.0317(5) Uani 1 1 d . . . . .
O7 O 0.27415(16) 0.94992(15) 0.36508(12) 0.0286(4) Uani 1 1 d . . . . .
O8 O 1.04822(15) 0.35323(13) 0.05388(12) 0.0214(4) Uani 1 1 d . . . . .
O9 O 0.73760(15) 0.07112(14) 0.15476(12) 0.0237(4) Uani 1 1 d . . . . .
O10 O 0.91760(16) -0.05283(13) 0.16630(12) 0.0245(4) Uani 1 1 d . . . . .
O11 O 1.57554(17) -0.15676(15) 0.20459(13) 0.0319(5) Uani 1 1 d . . . . .
O12 O 1.49989(16) -0.02156(14) 0.24370(13) 0.0268(4) Uani 1 1 d . . . . .
O13 O 0.57484(16) 0.73538(13) -0.04039(12) 0.0255(4) Uani 1 1 d . . . . .
O14 O 0.44863(16) 0.73480(15) -0.11349(13) 0.0298(4) Uani 1 1 d . . . . .
S1 S 0.86809(5) 0.67870(4) 0.44758(4) 0.01307(12) Uani 1 1 d . . . . .
S2 S 0.85863(5) 0.05059(4) 0.15021(4) 0.01771(13) Uani 1 1 d . . . . .

loop_
_atom_site_aniso_label
_atom_site_aniso_U_11
_atom_site_aniso_U_22
_atom_site_aniso_U_33
_atom_site_aniso_U_23
_atom_site_aniso_U_13
_atom_site_aniso_U_12
C1 0.0168(11) 0.0128(11) 0.0168(12) -0.0043(9) -0.0056(10) 0.0003(8)
C2 0.0152(11) 0.0115(10) 0.0157(11) -0.0039(8) -0.0018(9) -0.0021(8)
C3 0.0155(11) 0.0145(11) 0.0157(12) -0.0055(9) -0.0021(9) -0.0013(8)
C4 0.0157(11) 0.0113(10) 0.0172(12) -0.0046(9) -0.0035(9) -0.0027(8)
C5 0.0122(10) 0.0136(10) 0.0154(11) -0.0050(9) -0.0018(9) -0.0005(8)
C6 0.0154(11) 0.0136(10) 0.0134(11) -0.0051(9) 0.0002(9) -0.0026(8)
C7 0.0161(11) 0.0158(11) 0.0106(11) -0.0028(9) -0.0004(9) -0.0023(9)
C8 0.0179(12) 0.0196(12) 0.0127(11) -0.0034(9) -0.0020(10) -0.0035(9)
C9 0.0152(11) 0.0266(13) 0.0125(11) -0.0045(10) -0.0039(10) -0.0001(9)
C10 0.0207(12) 0.0217(12) 0.0145(12) -0.0046(10) -0.0014(10) 0.0047(10)
C11 0.0237(13) 0.0152(11) 0.0131(12) -0.0042(9) 0.0003(10) -0.0009(9)
C12 0.0176(11) 0.0184(11) 0.0124(11) -0.0038(9) -0.0022(9) -0.0034(9)
C13 0.0181(11) 0.0143(11) 0.0164(12) -0.0050(9) -0.0027(10) -0.0031(9)
C14 0.0135(11) 0.0133(11) 0.0172(12) -0.0023(9) -0.0014(9) -0.0031(8)
C15 0.0132(11) 0.0131(11) 0.0216(12) -0.0061(9) -0.0008(10) -0.0007(8)
C16 0.0163(11) 0.0181(12) 0.0193(12) -0.0029(9) -0.0027(10) -0.0053(9)
C17 0.0148(11) 0.0156(11) 0.0285(14) -0.0015(10) -0.0066(10) -0.0017(9)
C18 0.0137(11) 0.0132(11) 0.0295(14) -0.0073(10) 0.0008(10) 0.0002(9)
C19 0.0176(12) 0.0148(11) 0.0221(13) -0.0068(9) 0.0006(10) -0.0041(9)
C20 0.0115(10) 0.0172(11) 0.0132(11) -0.0074(9) -0.0001(9) -0.0010(8)
C21 0.0149(11) 0.0161(11) 0.0192(12) -0.0056(9) -0.0046(10) 0.0010(9)
C22 0.0206(12) 0.0146(11) 0.0219(13) -0.0060(9) -0.0044(10) -0.0020(9)
C23 0.0168(11) 0.0213(12) 0.0145(12) -0.0068(9) -0.0008(10) -0.0051(9)
C24 0.0150(11) 0.0221(12) 0.0147(12) -0.0052(9) -0.0046(9) -0.0011(9)
C25 0.0176(11) 0.0135(11) 0.0142(11) -0.0036(9) -0.0021(9) -0.0005(8)
C26 0.0222(13) 0.0238(13) 0.0207(13) -0.0092(10) -0.0037(11) -0.0060(10)
C27 0.0147(11) 0.0133(11) 0.0186(12) -0.0066(9) -0.0025(9) 0.0010(8)
C28 0.0157(11) 0.0131(10) 0.0120(11) -0.0044(8) 0.0001(9) -0.0002(8)
C29 0.0171(11) 0.0151(11) 0.0147(11) -0.0060(9) -0.0035(9) -0.0006(9)
C30 0.0147(11) 0.0151(11) 0.0117(11) -0.0050(8) -0.0022(9) -0.0013(8)
C31 0.0171(11) 0.0140(11) 0.0177(12) -0.0056(9) -0.0052(10) -0.0003(9)
C32 0.0189(12) 0.0141(11) 0.0167(12) -0.0065(9) -0.0044(10) -0.0001(9)
C33 0.0140(11) 0.0140(11) 0.0172(12) -0.0055(9) -0.0009(9) -0.0006(8)
C34 0.0162(11) 0.0157(11) 0.0168(12) -0.0069(9) -0.0010(9) -0.0025(9)
C35 0.0146(11) 0.0156(11) 0.0191(12) -0.0045(9) -0.0041(10) -0.0003(9)
C36 0.0169(12) 0.0144(11) 0.0251(13) -0.0058(10) -0.0029(10) 0.0012(9)
C37 0.0169(12) 0.0186(12) 0.0232(13) -0.0126(10) -0.0009(10) -0.0009(9)
C38 0.0145(11) 0.0182(11) 0.0202(12) -0.0072(9) -0.0034(10) -0.0022(9)
C39 0.0154(11) 0.0148(11) 0.0138(11) -0.0070(9) -0.0010(9) -0.0015(8)
C40 0.0158(11) 0.0142(11) 0.0123(11) -0.0022(9) -0.0005(9) -0.0010(8)
C41 0.0170(11) 0.0153(11) 0.0152(12) -0.0054(9) -0.0020(9) -0.0018(9)
C42 0.0158(11) 0.0155(11) 0.0148(12) -0.0036(9) -0.0014(9) 0.0015(9)
C43 0.0151(11) 0.0216(12) 0.0201(13) -0.0036(10) -0.0059(10) -0.0006(9)
C44 0.0226(13) 0.0224(12) 0.0207(13) -0.0074(10) -0.0074(11) -0.0031(10)
C45 0.0221(12) 0.0143(11) 0.0178(12) -0.0053(9) -0.0064(10) 0.0002(9)
C46 0.0208(12) 0.0182(12) 0.0161(12) -0.0059(9) -0.0014(10) -0.0056(9)
C47 0.0248(13) 0.0242(13) 0.0276(14) -0.0132(11) -0.0070(11) 0.0043(10)
C48 0.0219(13) 0.0306(14) 0.0257(14) -0.0119(11) -0.0106(11) 0.0023(10)
C49 0.0213(12) 0.0199(12) 0.0192(12) -0.0059(10) -0.0018(10) -0.0074(10)
C50 0.0262(13) 0.0139(11) 0.0218(13) -0.0061(9) -0.0056(11) -0.0022(9)
C51 0.0212(12) 0.0167(11) 0.0195(12) -0.0042(9) -0.0064(10) -0.0014(9)
C52 0.0270(14) 0.0289(14) 0.0222(13) -0.0084(11) -0.0052(11) -0.0121(11)
C53 0.0433(18) 0.0410(18) 0.0315(17) -0.0130(14) -0.0052(14) -0.0113(14)
Cl1 0.0726(6) 0.0289(4) 0.0785(7) -0.0010(4) -0.0471(6) -0.0081(4)
Cl2 0.0459(4) 0.0300(4) 0.0356(4) -0.0090(3) -0.0168(3) -0.0009(3)
F1 0.0391(10) 0.0309(9) 0.0707(13) -0.0280(9) -0.0193(9) -0.0048(8)
F2 0.0512(11) 0.0405(10) 0.0385(10) -0.0074(8) -0.0264(9) -0.0145(8)
F3 0.0432(11) 0.0831(15) 0.0388(11) -0.0365(10) 0.0168(9) -0.0432(11)
F4 0.0313(9) 0.0243(8) 0.0321(9) -0.0151(7) -0.0045(7) -0.0054(6)
F5 0.0765(15) 0.0863(16) 0.0224(9) -0.0245(10) 0.0160(9) -0.0635(13)
F6 0.0595(13) 0.0338(10) 0.0637(13) -0.0261(9) -0.0429(11) 0.0107(9)
N1 0.0136(9) 0.0137(9) 0.0131(10) -0.0051(7) -0.0029(8) 0.0007(7)
N2 0.0186(11) 0.0388(14) 0.0176(11) -0.0110(10) -0.0046(9) 0.0012(9)
N3 0.0170(10) 0.0246(11) 0.0240(11) -0.0050(9) -0.0068(9) -0.0026(8)
N4 0.0170(10) 0.0132(9) 0.0180(10) -0.0042(8) -0.0034(8) -0.0009(7)
N5 0.0178(10) 0.0213(11) 0.0200(11) -0.0051(9) -0.0048(9) -0.0005(8)
N6 0.0183(10) 0.0177(10) 0.0189(11) -0.0044(8) -0.0018(9) 0.0020(8)
O1 0.0264(9) 0.0196(9) 0.0216(9) -0.0115(7) -0.0079(8) 0.0043(7)
O2 0.0127(8) 0.0175(8) 0.0203(9) -0.0083(7) -0.0033(7) 0.0003(6)
O3 0.0190(8) 0.0146(8) 0.0162(8) -0.0050(6) -0.0007(7) -0.0019(6)
O4 0.0266(11) 0.0440(13) 0.0436(13) -0.0146(10) -0.0218(10) 0.0124(9)
O5 0.0251(10) 0.0409(12) 0.0362(12) -0.0170(9) -0.0106(9) -0.0046(9)
O6 0.0323(11) 0.0340(11) 0.0348(11) -0.0190(9) -0.0149(9) 0.0058(9)
O7 0.0214(9) 0.0360(11) 0.0254(10) -0.0036(8) -0.0113(8) -0.0010(8)
O8 0.0224(9) 0.0160(8) 0.0310(10) -0.0116(7) -0.0128(8) 0.0024(7)
O9 0.0229(9) 0.0287(10) 0.0220(9) -0.0091(8) -0.0018(8) -0.0092(7)
O10 0.0373(11) 0.0144(8) 0.0216(9) -0.0050(7) -0.0062(8) -0.0032(7)
O11 0.0328(11) 0.0282(10) 0.0324(11) -0.0113(9) -0.0166(9) 0.0143(8)
O12 0.0257(10) 0.0286(10) 0.0319(11) -0.0135(8) -0.0127(8) -0.0012(8)
O13 0.0277(10) 0.0189(9) 0.0304(10) -0.0118(8) -0.0057(8) 0.0027(7)
O14 0.0225(10) 0.0266(10) 0.0371(11) -0.0107(8) -0.0118(9) 0.0110(8)
S1 0.0119(3) 0.0127(3) 0.0151(3) -0.0058(2) -0.0021(2) -0.00056(19)
S2 0.0224(3) 0.0153(3) 0.0165(3) -0.0057(2) -0.0031(2) -0.0041(2)

loop_
_atom_type_symbol
_atom_type_description
_atom_type_scat_dispersion_real
_atom_type_scat_dispersion_imag
_atom_type_scat_source
C C 0.0033 0.0016 'International Tables Vol C Tables 4.2.6.8 and 6.1.1.4'
H H 0.0000 0.0000 'International Tables Vol C Tables 4.2.6.8 and 6.1.1.4'
N N 0.0061 0.0033 'International Tables Vol C Tables 4.2.6.8 and 6.1.1.4'
O O 0.0106 0.0060 'International Tables Vol C Tables 4.2.6.8 and 6.1.1.4'
F F 0.0171 0.0103 'International Tables Vol C Tables 4.2.6.8 and 6.1.1.4'
S S 0.1246 0.1234 'International Tables Vol C Tables 4.2.6.8 and 6.1.1.4'
Cl Cl 0.1484 0.1585 'International Tables Vol C Tables 4.2.6.8 and 6.1.1.4'

loop_
_geom_angle_atom_site_label_1
_geom_angle_atom_site_label_2
_geom_angle_atom_site_label_3
_geom_angle
_geom_angle_site_symmetry_1
_geom_angle_site_symmetry_3
N1 C1 C2 106.77(18) . .
N1 C1 H1A 110.4 . .
C2 C1 H1A 110.4 . .
N1 C1 H1B 110.4 . .
C2 C1 H1B 110.4 . .
H1A C1 H1B 108.6 . .
C6 C2 C3 117.1(2) . .
C6 C2 C1 125.2(2) . .
C3 C2 C1 117.59(19) . .
O1 C3 C4 121.7(2) . .
O1 C3 C2 121.3(2) . .
C4 C3 C2 117.0(2) . .
C13 C4 C3 116.5(2) . .
C13 C4 C5 124.5(2) . .
C3 C4 C5 119.0(2) . .
N1 C5 C4 110.89(18) . .
N1 C5 H5A 109.5 . .
C4 C5 H5A 109.5 . .
N1 C5 H5B 109.5 . .
C4 C5 H5B 109.5 . .
H5A C5 H5B 108.0 . .
C2 C6 C7 128.5(2) . .
C2 C6 H6 115.7 . .
C7 C6 H6 115.7 . .
C8 C7 C12 118.6(2) . .
C8 C7 C6 117.5(2) . .
C12 C7 C6 123.8(2) . .
C9 C8 C7 118.9(2) . .
C9 C8 H8 120.5 . .
C7 C8 H8 120.5 . .
C8 C9 C10 123.0(2) . .
C8 C9 N2 118.0(2) . .
C10 C9 N2 119.0(2) . .
C9 C10 C11 117.9(2) . .
C9 C10 H10 121.0 . .
C11 C10 H10 121.0 . .
C12 C11 C10 120.3(2) . .
C12 C11 H11 119.8 . .
C10 C11 H11 119.8 . .
C11 C12 C7 121.1(2) . .
C11 C12 H12 119.5 . .
C7 C12 H12 119.5 . .
C4 C13 C14 130.3(2) . .
C4 C13 H13 114.9 . .
C14 C13 H13 114.9 . .
C15 C14 C19 117.7(2) . .
C15 C14 C13 125.8(2) . .
C19 C14 C13 116.5(2) . .
C16 C15 C14 119.0(2) . .
C16 C15 H15 120.5 . .
C14 C15 H15 120.5 . .
C15 C16 C17 123.6(2) . .
C15 C16 N3 118.3(2) . .
C17 C16 N3 118.2(2) . .
C18 C17 C16 117.4(2) . .
C18 C17 H17 121.3 . .
C16 C17 H17 121.3 . .
C19 C18 C17 120.4(2) . .
C19 C18 H18 119.8 . .
C17 C18 H18 119.8 . .
C18 C19 C14 121.8(2) . .
C18 C19 H19 119.1 . .
C14 C19 H19 119.1 . .
C21 C20 C25 121.7(2) . .
C21 C20 S1 118.84(17) . .
C25 C20 S1 119.38(17) . .
C22 C21 C20 118.9(2) . .
C22 C21 H21 120.5 . .
C20 C21 H21 120.5 . .
C21 C22 C23 119.6(2) . .
C21 C22 H22 120.2 . .
C23 C22 H22 120.2 . .
C22 C23 C24 121.3(2) . .
C22 C23 C26 119.2(2) . .
C24 C23 C26 119.4(2) . .
C25 C24 C23 119.2(2) . .
C25 C24 H24 120.4 . .
C23 C24 H24 120.4 . .
C24 C25 C20 119.2(2) . .
C24 C25 H25 120.4 . .
C20 C25 H25 120.4 . .
F3 C26 F2 107.2(2) . .
F3 C26 F1 106.1(2) . .
F2 C26 F1 105.2(2) . .
F3 C26 C23 112.1(2) . .
F2 C26 C23 112.8(2) . .
F1 C26 C23 112.9(2) . .
N4 C27 C28 111.55(18) . .
N4 C27 H27A 109.3 . .
C28 C27 H27A 109.3 . .
N4 C27 H27B 109.3 . .
C28 C27 H27B 109.3 . .
H27A C27 H27B 108.0 . .
C32 C28 C29 118.6(2) . .
C32 C28 C27 123.6(2) . .
C29 C28 C27 117.80(19) . .
O8 C29 C28 121.5(2) . .
O8 C29 C30 121.1(2) . .
C28 C29 C30 117.4(2) . .
C39 C30 C29 117.5(2) . .
C39 C30 C31 123.6(2) . .
C29 C30 C31 118.86(19) . .
N4 C31 C30 113.31(18) . .
N4 C31 H31A 108.9 . .
C30 C31 H31A 108.9 . .
N4 C31 H31B 108.9 . .
C30 C31 H31B 108.9 . .
H31A C31 H31B 107.7 . .
C28 C32 C33 127.1(2) . .
C28 C32 H32 116.5 . .
C33 C32 H32 116.5 . .
C34 C33 C38 118.5(2) . .
C34 C33 C32 118.5(2) . .
C38 C33 C32 123.0(2) . .
C35 C34 C33 118.6(2) . .
C35 C34 H34 120.7 . .
C33 C34 H34 120.7 . .
C36 C35 C34 123.4(2) . .
C36 C35 N5 118.5(2) . .
C34 C35 N5 118.0(2) . .
C37 C36 C35 117.8(2) . .
C37 C36 H36 121.1 . .
C35 C36 H36 121.1 . .
C36 C37 C38 120.4(2) . .
C36 C37 H37 119.8 . .
C38 C37 H37 119.8 . .
C37 C38 C33 121.3(2) . .
C37 C38 H38 119.4 . .
C33 C38 H38 119.4 . .
C30 C39 C40 129.2(2) . .
C30 C39 H39 115.4 . .
C40 C39 H39 115.4 . .
C41 C40 C45 117.5(2) . .
C41 C40 C39 117.6(2) . .
C45 C40 C39 124.9(2) . .
C42 C41 C40 119.7(2) . .
C42 C41 H41 120.2 . .
C40 C41 H41 120.2 . .
C41 C42 C43 122.9(2) . .
C41 C42 N6 118.9(2) . .
C43 C42 N6 118.2(2) . .
C44 C43 C42 117.6(2) . .
C44 C43 H43 121.2 . .
C42 C43 H43 121.2 . .
C43 C44 C45 120.8(2) . .
C43 C44 H44 119.6 . .
C45 C44 H44 119.6 . .
C44 C45 C40 121.5(2) . .
C44 C45 H45 119.2 . .
C40 C45 H45 119.2 . .
C51 C46 C47 121.3(2) . .
C51 C46 S2 119.51(19) . .
C47 C46 S2 119.12(19) . .
C48 C47 C46 119.3(2) . .
C48 C47 H47 120.3 . .
C46 C47 H47 120.3 . .
C47 C48 C49 119.6(2) . .
C47 C48 H48 120.2 . .
C49 C48 H48 120.2 . .
C48 C49 C50 120.7(2) . .
C48 C49 C52 119.7(2) . .
C50 C49 C52 119.5(2) . .
C51 C50 C49 120.1(2) . .
C51 C50 H50 119.9 . .
C49 C50 H50 119.9 . .
C50 C51 C46 118.8(2) . .
C50 C51 H51 120.6 . .
C46 C51 H51 120.6 . .
F6 C52 F4 107.0(2) . .
F6 C52 F5 107.5(2) . .
F4 C52 F5 104.7(2) . .
F6 C52 C49 113.0(2) . .
F4 C52 C49 112.8(2) . .
F5 C52 C49 111.4(2) . .
Cl2 C53 Cl1 111.00(18) . .
Cl2 C53 H53A 109.4 . .
Cl1 C53 H53A 109.4 . .
Cl2 C53 H53B 109.4 . .
Cl1 C53 H53B 109.4 . .
H53A C53 H53B 108.0 . .
C5 N1 C1 111.69(18) . .
C5 N1 S1 114.86(14) . .
C1 N1 S1 119.44(15) . .
O4 N2 O5 124.2(2) . .
O4 N2 C9 117.9(2) . .
O5 N2 C9 117.9(2) . .
O6 N3 O7 123.5(2) . .
O6 N3 C16 118.3(2) . .
O7 N3 C16 118.2(2) . .
C31 N4 C27 113.00(18) . .
C31 N4 S2 120.58(16) . .
C27 N4 S2 120.02(16) . .
O12 N5 O11 123.9(2) . .
O12 N5 C35 118.1(2) . .
O11 N5 C35 118.1(2) . .
O13 N6 O14 123.8(2) . .
O13 N6 C42 118.06(19) . .
O14 N6 C42 118.1(2) . .
O2 S1 O3 119.48(10) . .
O2 S1 N1 107.30(10) . .
O3 S1 N1 106.97(10) . .
O2 S1 C20 109.16(10) . .
O3 S1 C20 107.49(10) . .
N1 S1 C20 105.63(10) . .
O10 S2 O9 120.31(11) . .
O10 S2 N4 106.42(11) . .
O9 S2 N4 106.81(11) . .
O10 S2 C46 107.11(11) . .
O9 S2 C46 107.55(11) . .
N4 S2 C46 108.18(11) . .

loop_
_geom_bond_atom_site_label_1
_geom_bond_atom_site_label_2
_geom_bond_distance
_geom_bond_site_symmetry_2
C1 N1 1.479(3) .
C1 C2 1.510(3) .
C1 H1A 0.9700 .
C1 H1B 0.9700 .
C2 C6 1.338(3) .
C2 C3 1.507(3) .
C3 O1 1.221(3) .
C3 C4 1.493(3) .
C4 C13 1.352(3) .
C4 C5 1.503(3) .
C5 N1 1.472(3) .
C5 H5A 0.9700 .
C5 H5B 0.9700 .
C6 C7 1.466(3) .
C6 H6 0.9300 .
C7 C8 1.398(3) .
C7 C12 1.405(3) .
C8 C9 1.384(3) .
C8 H8 0.9300 .
C9 C10 1.385(4) .
C9 N2 1.473(3) .
C10 C11 1.392(4) .
C10 H10 0.9300 .
C11 C12 1.388(3) .
C11 H11 0.9300 .
C12 H12 0.9300 .
C13 C14 1.462(3) .
C13 H13 0.9300 .
C14 C15 1.403(3) .
C14 C19 1.407(3) .
C15 C16 1.377(3) .
C15 H15 0.9300 .
C16 C17 1.388(4) .
C16 N3 1.471(3) .
C17 C18 1.385(4) .
C17 H17 0.9300 .
C18 C19 1.383(3) .
C18 H18 0.9300 .
C19 H19 0.9300 .
C20 C21 1.386(3) .
C20 C25 1.394(3) .
C20 S1 1.771(2) .
C21 C22 1.386(3) .
C21 H21 0.9300 .
C22 C23 1.389(3) .
C22 H22 0.9300 .
C23 C24 1.391(3) .
C23 C26 1.498(3) .
C24 C25 1.384(3) .
C24 H24 0.9300 .
C25 H25 0.9300 .
C26 F3 1.323(3) .
C26 F2 1.326(3) .
C26 F1 1.344(3) .
C27 N4 1.464(3) .
C27 C28 1.513(3) .
C27 H27A 0.9700 .
C27 H27B 0.9700 .
C28 C32 1.340(3) .
C28 C29 1.504(3) .
C29 O8 1.219(3) .
C29 C30 1.506(3) .
C30 C39 1.350(3) .
C30 C31 1.522(3) .
C31 N4 1.463(3) .
C31 H31A 0.9700 .
C31 H31B 0.9700 .
C32 C33 1.469(3) .
C32 H32 0.9300 .
C33 C34 1.401(3) .
C33 C38 1.406(3) .
C34 C35 1.389(3) .
C34 H34 0.9300 .
C35 C36 1.386(3) .
C35 N5 1.472(3) .
C36 C37 1.385(3) .
C36 H36 0.9300 .
C37 C38 1.393(3) .
C37 H37 0.9300 .
C38 H38 0.9300 .
C39 C40 1.471(3) .
C39 H39 0.9300 .
C40 C41 1.404(3) .
C40 C45 1.406(3) .
C41 C42 1.381(3) .
C41 H41 0.9300 .
C42 C43 1.387(3) .
C42 N6 1.475(3) .
C43 C44 1.385(3) .
C43 H43 0.9300 .
C44 C45 1.386(3) .
C44 H44 0.9300 .
C45 H45 0.9300 .
C46 C51 1.389(3) .
C46 C47 1.392(3) .
C46 S2 1.774(2) .
C47 C48 1.381(4) .
C47 H47 0.9300 .
C48 C49 1.385(4) .
C48 H48 0.9300 .
C49 C50 1.391(3) .
C49 C52 1.498(4) .
C50 C51 1.381(3) .
C50 H50 0.9300 .
C51 H51 0.9300 .
C52 F6 1.320(3) .
C52 F4 1.334(3) .
C52 F5 1.342(3) .
C53 Cl2 1.747(3) .
C53 Cl1 1.757(3) .
C53 H53A 0.9700 .
C53 H53B 0.9700 .
N1 S1 1.641(2) .
N2 O4 1.227(3) .
N2 O5 1.230(3) .
N3 O6 1.229(3) .
N3 O7 1.230(3) .
N4 S2 1.625(2) .
N5 O12 1.221(3) .
N5 O11 1.224(3) .
N6 O13 1.224(3) .
N6 O14 1.225(3) .
O2 S1 1.4312(16) .
O3 S1 1.4344(17) .
O9 S2 1.4301(19) .
O10 S2 1.4294(18) .

loop_
_geom_hbond_atom_site_label_D
_geom_hbond_atom_site_label_H
_geom_hbond_atom_site_label_A
_geom_hbond_distance_DH
_geom_hbond_distance_HA
_geom_hbond_distance_DA
_geom_hbond_angle_DHA
_geom_hbond_site_symmetry_A
_geom_hbond_publ_flag
C53 H53B O7 0.97 2.46 3.410(4) 167.5 . yes
C53 H53A O2 0.97 2.60 3.503(4) 154.2 1_455 yes
C47 H47 Cl2 0.93 2.86 3.784(3) 171.8 1_645 yes
C31 H31B Cl2 0.97 2.87 3.780(2) 156.8 2_665 yes
C31 H31A O9 0.97 2.40 2.891(3) 110.8 . yes
C27 H27A O10 0.97 2.45 3.339(3) 152.4 2_755 yes
C21 H21 O2 0.93 2.41 3.343(3) 175.3 2_766 yes
C17 H17 F6 0.93 2.49 3.360(3) 155.8 1_465 yes
C5 H5A F3 0.97 2.44 3.408(3) 172.6 2_666 yes
C1 H1B Cl1 0.97 2.92 3.796(2) 151.2 2_666 yes

loop_
_geom_torsion_atom_site_label_1
_geom_torsion_atom_site_label_2
_geom_torsion_atom_site_label_3
_geom_torsion_atom_site_label_4
_geom_torsion
_geom_torsion_site_symmetry_1
_geom_torsion_site_symmetry_2
_geom_torsion_site_symmetry_3
_geom_torsion_site_symmetry_4
N1 C1 C2 C6 -141.0(2) . . . .
N1 C1 C2 C3 35.6(3) . . . .
C6 C2 C3 O1 -0.2(3) . . . .
C1 C2 C3 O1 -177.0(2) . . . .
C6 C2 C3 C4 -177.7(2) . . . .
C1 C2 C3 C4 5.5(3) . . . .
O1 C3 C4 C13 -16.9(3) . . . .
C2 C3 C4 C13 160.5(2) . . . .
O1 C3 C4 C5 164.2(2) . . . .
C2 C3 C4 C5 -18.3(3) . . . .
C13 C4 C5 N1 169.1(2) . . . .
C3 C4 C5 N1 -12.1(3) . . . .
C3 C2 C6 C7 178.5(2) . . . .
C1 C2 C6 C7 -4.9(4) . . . .
C2 C6 C7 C8 143.1(2) . . . .
C2 C6 C7 C12 -39.5(4) . . . .
C12 C7 C8 C9 1.7(3) . . . .
C6 C7 C8 C9 179.1(2) . . . .
C7 C8 C9 C10 -3.4(4) . . . .
C7 C8 C9 N2 175.8(2) . . . .
C8 C9 C10 C11 2.6(4) . . . .
N2 C9 C10 C11 -176.7(2) . . . .
C9 C10 C11 C12 0.1(4) . . . .
C10 C11 C12 C7 -1.7(4) . . . .
C8 C7 C12 C11 0.8(3) . . . .
C6 C7 C12 C11 -176.5(2) . . . .
C3 C4 C13 C14 -178.8(2) . . . .
C5 C4 C13 C14 0.0(4) . . . .
C4 C13 C14 C15 11.5(4) . . . .
C4 C13 C14 C19 -170.4(2) . . . .
C19 C14 C15 C16 2.2(3) . . . .
C13 C14 C15 C16 -179.7(2) . . . .
C14 C15 C16 C17 -0.2(4) . . . .
C14 C15 C16 N3 -178.7(2) . . . .
C15 C16 C17 C18 -1.9(4) . . . .
N3 C16 C17 C18 176.5(2) . . . .
C16 C17 C18 C19 2.0(4) . . . .
C17 C18 C19 C14 0.0(4) . . . .
C15 C14 C19 C18 -2.1(3) . . . .
C13 C14 C19 C18 179.6(2) . . . .
C25 C20 C21 C22 -0.4(4) . . . .
S1 C20 C21 C22 176.23(19) . . . .
C20 C21 C22 C23 0.6(4) . . . .
C21 C22 C23 C24 -0.7(4) . . . .
C21 C22 C23 C26 -177.1(2) . . . .
C22 C23 C24 C25 0.5(4) . . . .
C26 C23 C24 C25 176.9(2) . . . .
C23 C24 C25 C20 -0.2(3) . . . .
C21 C20 C25 C24 0.2(3) . . . .
S1 C20 C25 C24 -176.41(18) . . . .
C22 C23 C26 F3 91.3(3) . . . .
C24 C23 C26 F3 -85.2(3) . . . .
C22 C23 C26 F2 -147.5(2) . . . .
C24 C23 C26 F2 36.0(3) . . . .
C22 C23 C26 F1 -28.4(3) . . . .
C24 C23 C26 F1 155.1(2) . . . .
N4 C27 C28 C32 146.9(2) . . . .
N4 C27 C28 C29 -31.8(3) . . . .
C32 C28 C29 O8 -0.5(3) . . . .
C27 C28 C29 O8 178.3(2) . . . .
C32 C28 C29 C30 177.7(2) . . . .
C27 C28 C29 C30 -3.5(3) . . . .
O8 C29 C30 C39 12.7(3) . . . .
C28 C29 C30 C39 -165.5(2) . . . .
O8 C29 C30 C31 -169.7(2) . . . .
C28 C29 C30 C31 12.0(3) . . . .
C39 C30 C31 N4 -167.4(2) . . . .
C29 C30 C31 N4 15.2(3) . . . .
C29 C28 C32 C33 -176.3(2) . . . .
C27 C28 C32 C33 5.0(4) . . . .
C28 C32 C33 C34 -147.5(2) . . . .
C28 C32 C33 C38 34.2(4) . . . .
C38 C33 C34 C35 -2.1(3) . . . .
C32 C33 C34 C35 179.5(2) . . . .
C33 C34 C35 C36 0.2(4) . . . .
C33 C34 C35 N5 177.6(2) . . . .
C34 C35 C36 C37 1.9(4) . . . .
N5 C35 C36 C37 -175.5(2) . . . .
C35 C36 C37 C38 -1.9(4) . . . .
C36 C37 C38 C33 -0.1(4) . . . .
C34 C33 C38 C37 2.2(4) . . . .
C32 C33 C38 C37 -179.6(2) . . . .
C29 C30 C39 C40 174.9(2) . . . .
C31 C30 C39 C40 -2.5(4) . . . .
C30 C39 C40 C41 164.6(2) . . . .
C30 C39 C40 C45 -17.5(4) . . . .
C45 C40 C41 C42 1.1(3) . . . .
C39 C40 C41 C42 179.1(2) . . . .
C40 C41 C42 C43 -0.7(4) . . . .
C40 C41 C42 N6 178.1(2) . . . .
C41 C42 C43 C44 0.1(4) . . . .
N6 C42 C43 C44 -178.7(2) . . . .
C42 C43 C44 C45 0.0(4) . . . .
C43 C44 C45 C40 0.5(4) . . . .
C41 C40 C45 C44 -1.1(4) . . . .
C39 C40 C45 C44 -178.9(2) . . . .
C51 C46 C47 C48 1.4(4) . . . .
S2 C46 C47 C48 -177.0(2) . . . .
C46 C47 C48 C49 0.1(4) . . . .
C47 C48 C49 C50 -2.2(4) . . . .
C47 C48 C49 C52 174.6(2) . . . .
C48 C49 C50 C51 2.8(4) . . . .
C52 C49 C50 C51 -174.0(2) . . . .
C49 C50 C51 C46 -1.3(4) . . . .
C47 C46 C51 C50 -0.8(4) . . . .
S2 C46 C51 C50 177.54(19) . . . .
C48 C49 C52 F6 17.0(3) . . . .
C50 C49 C52 F6 -166.2(2) . . . .
C48 C49 C52 F4 138.5(2) . . . .
C50 C49 C52 F4 -44.7(3) . . . .
C48 C49 C52 F5 -104.0(3) . . . .
C50 C49 C52 F5 72.8(3) . . . .
C4 C5 N1 C1 57.8(2) . . . .
C4 C5 N1 S1 -162.13(15) . . . .
C2 C1 N1 C5 -69.4(2) . . . .
C2 C1 N1 S1 152.56(16) . . . .
C8 C9 N2 O4 171.5(2) . . . .
C10 C9 N2 O4 -9.2(3) . . . .
C8 C9 N2 O5 -9.5(3) . . . .
C10 C9 N2 O5 169.8(2) . . . .
C15 C16 N3 O6 12.7(3) . . . .
C17 C16 N3 O6 -165.8(2) . . . .
C15 C16 N3 O7 -168.1(2) . . . .
C17 C16 N3 O7 13.4(3) . . . .
C30 C31 N4 C27 -52.6(3) . . . .
C30 C31 N4 S2 99.3(2) . . . .
C28 C27 N4 C31 61.2(2) . . . .
C28 C27 N4 S2 -90.9(2) . . . .
C36 C35 N5 O12 174.9(2) . . . .
C34 C35 N5 O12 -2.7(3) . . . .
C36 C35 N5 O11 -4.6(3) . . . .
C34 C35 N5 O11 177.8(2) . . . .
C41 C42 N6 O13 -4.0(3) . . . .
C43 C42 N6 O13 174.8(2) . . . .
C41 C42 N6 O14 177.1(2) . . . .
C43 C42 N6 O14 -4.1(3) . . . .
C5 N1 S1 O2 -173.02(15) . . . .
C1 N1 S1 O2 -36.19(19) . . . .
C5 N1 S1 O3 57.64(17) . . . .
C1 N1 S1 O3 -165.53(16) . . . .
C5 N1 S1 C20 -56.67(17) . . . .
C1 N1 S1 C20 80.17(18) . . . .
C21 C20 S1 O2 29.8(2) . . . .
C25 C20 S1 O2 -153.52(18) . . . .
C21 C20 S1 O3 160.73(18) . . . .
C25 C20 S1 O3 -22.6(2) . . . .
C21 C20 S1 N1 -85.3(2) . . . .
C25 C20 S1 N1 91.4(2) . . . .
C31 N4 S2 O10 164.08(17) . . . .
C27 N4 S2 O10 -46.0(2) . . . .
C31 N4 S2 O9 34.4(2) . . . .
C27 N4 S2 O9 -175.66(17) . . . .
C31 N4 S2 C46 -81.12(19) . . . .
C27 N4 S2 C46 68.83(19) . . . .
C51 C46 S2 O10 -164.8(2) . . . .
C47 C46 S2 O10 13.6(2) . . . .
C51 C46 S2 O9 -34.2(2) . . . .
C47 C46 S2 O9 144.2(2) . . . .
C51 C46 S2 N4 80.8(2) . . . .
C47 C46 S2 N4 -100.8(2) . . . .
